data_4318937
loop_
_publ_author_name
'Haruo Naruke'
'Toshihiro Yamase'

_publ_contact_author_address
; Chemical Resources Laboratory
Tokyo Institute of Technology
4259 Nagatsuta, Midori-ku, Yokohama 226-8503
Japan
;
_publ_contact_author_email ' hnaruke@res.titech.ac.jp'
_publ_contact_author_fax ' +81-(0)45-924-5276 '
_publ_contact_author_name ' Haruo Naruke'
_publ_contact_author_phone ' +81-(0)45-924-5271 '
_publ_section_title
;
 Structures of Novel R~2~Mo~5~O~18~ and R~6~Mo~12~O~45~ (R= Eu and Gd)
 Prepared by Thermal Decomposition of Polyoxomolybdate Precursor
 [R~2~(H~2~O)~12~Mo~8~O~27~].nH~2~O
;
_journal_name_full 'Inorganic Chemistry'
_journal_page_first 6514
_journal_page_last 6520
_journal_paper_doi 10.1021/ic025697z
_journal_volume 41
_journal_year 2002
_chemical_formula_moiety 'Eu6 Mo12 O45 '
_chemical_formula_sum 'Eu6 Mo12 O45'
_chemical_formula_weight 2783.01
_space_group_IT_number 2
_symmetry_cell_setting triclinic
_symmetry_Int_Tables_number 2
_symmetry_space_group_name_Hall '-P 1'
_symmetry_space_group_name_H-M 'P -1'
_cell_angle_alpha 104.194(2)
_cell_angle_beta 109.567(3)
_cell_angle_gamma 108.998(2)
_cell_formula_units_Z 1
_cell_length_a 9.3867(4)
_cell_length_b 10.9408(5)
_cell_length_c 11.4817(5)
_cell_measurement_reflns_used 3850
_cell_measurement_temperature 296.2
_cell_measurement_theta_max 30.0
_cell_measurement_theta_min 2.1
_cell_volume 963.93(8)
_computing_cell_refinement PROCESS-AUTO
_computing_data_collection PROCESS-AUTO
_computing_data_reduction 'teXsan Ver. 1.11'
_computing_publication_material 'teXsan Ver. 1.11'
_computing_structure_refinement 'teXsan Ver. 1.11'
_computing_structure_solution SIR92
_diffrn_detector_area_resol_mean 10.00
_diffrn_measured_fraction_theta_full 0.9864
_diffrn_measured_fraction_theta_max 0.9864
_diffrn_measurement_device_type 'Rigaku RAXIS-RAPID Imaging Plate'
_diffrn_measurement_method \w
_diffrn_radiation_type 'Mo K\a'
_diffrn_radiation_wavelength 0.7107
_diffrn_reflns_av_R_equivalents 0.033
_diffrn_reflns_limit_h_max 13
_diffrn_reflns_limit_h_min -13
_diffrn_reflns_limit_k_max 15
_diffrn_reflns_limit_k_min -15
_diffrn_reflns_limit_l_max 16
_diffrn_reflns_limit_l_min -16
_diffrn_reflns_number 7502
_diffrn_reflns_theta_full 29.99
_diffrn_reflns_theta_max 29.99
_exptl_absorpt_coefficient_mu 13.444
_exptl_absorpt_correction_T_max 0.577
_exptl_absorpt_correction_T_min 0.259
_exptl_absorpt_correction_type numerical
_exptl_absorpt_process_details '(Higashi, 1999a,b)'
_exptl_crystal_colour colorless
_exptl_crystal_density_diffrn 4.794
_exptl_crystal_density_method 'not measured'
_exptl_crystal_description block
_exptl_crystal_size_max 0.150
_exptl_crystal_size_mid 0.070
_exptl_crystal_size_min 0.100
_refine_diff_density_max 3.03
_refine_diff_density_min -2.82
_refine_ls_extinction_coef 0.0087(4)
_refine_ls_extinction_method 'Zachariasen(1967) type 2 Gaussian isotropic'
_refine_ls_goodness_of_fit_ref 1.350
_refine_ls_number_parameters 287
_refine_ls_number_reflns 5526
_refine_ls_R_factor_gt 0.0361
_refine_ls_shift/su_max 0.0006
_refine_ls_structure_factor_coef Fsqd
_refine_ls_weighting_details 'w = 1/[\s^2^(Fo^2^) + (0.05000(Max(Fo^2^,0) + 2Fc^2^)/3)^2^]'
_refine_ls_weighting_scheme calc
_refine_ls_wR_factor_ref 0.0970
_reflns_number_gt 4739
_reflns_number_total 5532
_reflns_threshold_expression F^2^>2.0\s(F^2^)
_cod_data_source_file ic025697z_4.cif
_cod_data_source_block eu6mo12
_cod_original_sg_symbol_H-M 'P -1 '
_cod_original_formula_sum 'Eu6 Mo12 O45 '
_cod_database_code 4318937

loop_
_symmetry_equiv_pos_as_xyz
x,y,z
-x,-y,-z

loop_
_atom_site_label
_atom_site_type_symbol
_atom_site_fract_x
_atom_site_fract_y
_atom_site_fract_z
_atom_site_U_iso_or_equiv
_atom_site_adp_type
_atom_site_occupancy
_atom_site_calc_flag
_atom_site_refinement_flags
_atom_site_disorder_assembly
_atom_site_disorder_group
Eu1 Eu 0.21554(5) 0.05626(4) 0.59007(4) 0.00903(9) Uani 1.00 d . . .
Eu2 Eu -0.23542(4) -0.22283(4) 0.82465(4) 0.00830(9) Uani 1.00 d . . .
Eu3 Eu -0.33645(4) -0.65973(4) 0.20121(4) 0.00785(8) Uani 1.00 d . . .
Mo1 Mo 0.58456(8) 0.22330(7) 0.48106(6) 0.0089(1) Uani 1.00 d . . .
Mo2 Mo 0.06688(8) -0.13229(6) 0.20279(6) 0.0092(1) Uani 1.00 d . . .
Mo3 Mo -0.08584(8) -0.31165(6) 0.55226(6) 0.0085(1) Uani 1.00 d . . .
Mo4 Mo 0.91123(8) 0.46753(6) 0.81830(6) 0.0076(1) Uani 1.00 d . . .
Mo5 Mo -0.26694(8) -0.98154(6) 0.07984(6) 0.0085(1) Uani 1.00 d . . .
Mo6 Mo -0.47338(8) -0.56609(6) -0.13302(6) 0.0082(1) Uani 1.00 d . . .
O1 O 0.4169(7) 0.1637(6) 0.5211(6) 0.018(1) Uani 1.00 d . . .
O2 O 0.3341(7) 0.2865(6) 0.7550(6) 0.014(1) Uani 1.00 d . . .
O3 O 0.2897(8) 0.0154(7) 0.7841(6) 0.020(1) Uani 1.00 d . . .
O4 O -0.0349(7) -0.1588(6) 0.5120(6) 0.015(1) Uani 1.00 d . . .
O5 O 0.0305(8) -0.0662(6) 0.3412(6) 0.017(1) Uani 1.00 d . . .
O6 O 0.6595(8) 0.0984(7) 0.4518(6) 0.021(2) Uani 1.00 d . . .
O7 O 0.5240(7) 0.2654(6) 0.3380(6) 0.014(1) Uani 1.00 d . . .
O8 O 0.7532(8) 0.3824(6) 0.6180(6) 0.019(1) Uani 1.00 d . . .
O9 O 1.0000 0.5000 1.0000 0.019(2) Uani 1.00 d S . .
O10 O 0.2189(7) 0.0092(6) 0.1985(6) 0.018(1) Uani 1.00 d . . .
O11 O 0.1508(7) -0.2543(6) 0.2262(6) 0.017(1) Uani 1.00 d . . .
O12 O -0.1187(8) -0.2140(6) 0.0511(6) 0.017(1) Uani 1.00 d . . .
O13 O 0.1003(7) -0.3025(6) 0.6638(6) 0.018(1) Uani 1.00 d . . .
O14 O -0.2238(8) -0.3079(7) 0.6229(6) 0.019(2) Uani 1.00 d . . .
O15 O -0.1068(7) -0.3785(6) 0.8338(6) 0.015(1) Uani 1.00 d . . .
O16 O -0.1897(8) -0.4639(6) 0.4046(6) 0.019(1) Uani 1.00 d . . .
O17 O -0.0899(7) -0.5016(6) 0.2006(7) 0.018(2) Uani 1.00 d . . .
O18 O -0.4080(7) -0.5559(6) 0.0416(6) 0.016(1) Uani 1.00 d . . .
O19 O -0.3323(7) -0.8538(6) 0.0534(5) 0.012(1) Uani 1.00 d . . .
O20 O -0.0540(7) -0.9219(6) 0.1126(6) 0.016(1) Uani 1.00 d . . .
O21 O -0.3852(7) -1.1444(6) -0.0663(5) 0.011(1) Uani 1.00 d . . .
O22 O -0.3264(7) -0.6123(7) -0.1677(7) 0.019(2) Uani 1.00 d . . .
O23 O -0.4506(7) -0.4255(5) -0.1933(6) 0.010(1) Uani 1.00 d . . .

loop_
_atom_site_aniso_label
_atom_site_aniso_U_11
_atom_site_aniso_U_22
_atom_site_aniso_U_33
_atom_site_aniso_U_12
_atom_site_aniso_U_13
_atom_site_aniso_U_23
Eu1 0.0094(2) 0.0082(2) 0.0081(2) 0.0032(1) 0.0031(1) 0.0033(1)
Eu2 0.0087(2) 0.0082(2) 0.0093(2) 0.0042(1) 0.0046(1) 0.0043(1)
Eu3 0.0076(2) 0.0073(2) 0.0076(2) 0.0031(1) 0.0029(1) 0.0023(1)
Mo1 0.0103(3) 0.0088(3) 0.0080(3) 0.0044(2) 0.0039(2) 0.0041(2)
Mo2 0.0108(3) 0.0068(3) 0.0083(3) 0.0034(2) 0.0033(2) 0.0027(2)
Mo3 0.0095(3) 0.0072(3) 0.0073(3) 0.0035(2) 0.0028(2) 0.0024(2)
Mo4 0.0078(3) 0.0072(3) 0.0072(3) 0.0034(2) 0.0028(2) 0.0029(2)
Mo5 0.0090(3) 0.0073(3) 0.0077(3) 0.0035(2) 0.0031(2) 0.0018(2)
Mo6 0.0083(3) 0.0078(3) 0.0074(3) 0.0025(2) 0.0030(2) 0.0034(2)
O1 0.018(3) 0.017(3) 0.018(3) 0.004(2) 0.010(3) 0.010(2)
O2 0.009(2) 0.012(3) 0.013(3) 0.002(2) 0.002(2) 0.000(2)
O3 0.016(3) 0.024(3) 0.013(3) 0.008(2) 0.004(2) 0.003(2)
O4 0.016(3) 0.008(2) 0.020(3) 0.005(2) 0.009(2) 0.006(2)
O5 0.021(3) 0.017(3) 0.013(3) 0.008(2) 0.007(2) 0.006(2)
O6 0.028(3) 0.026(3) 0.020(3) 0.020(3) 0.013(3) 0.012(3)
O7 0.011(3) 0.014(3) 0.012(3) 0.004(2) 0.005(2) 0.005(2)
O8 0.021(3) 0.018(3) 0.009(3) 0.003(2) 0.002(2) 0.004(2)
O9 0.024(4) 0.019(4) 0.009(4) 0.007(4) 0.004(3) 0.009(3)
O10 0.017(3) 0.019(3) 0.023(3) 0.012(2) 0.009(3) 0.011(2)
O11 0.017(3) 0.015(3) 0.018(3) 0.009(2) 0.005(2) 0.008(2)
O12 0.018(3) 0.018(3) 0.013(3) 0.010(2) 0.003(2) 0.006(2)
O13 0.016(3) 0.019(3) 0.018(3) 0.011(2) 0.004(2) 0.009(2)
O14 0.021(3) 0.029(3) 0.012(3) 0.016(3) 0.010(2) 0.009(2)
O15 0.023(3) 0.013(3) 0.017(3) 0.014(2) 0.011(3) 0.008(2)
O16 0.021(3) 0.019(3) 0.014(3) 0.010(2) 0.007(2) 0.000(2)
O17 0.017(3) 0.020(3) 0.024(3) 0.011(2) 0.012(3) 0.013(2)
O18 0.018(3) 0.015(3) 0.014(3) 0.008(2) 0.006(2) 0.003(2)
O19 0.014(3) 0.014(3) 0.007(2) 0.010(2) 0.002(2) 0.004(2)
O20 0.009(3) 0.010(3) 0.018(3) 0.000(2) 0.002(2) -0.001(2)
O21 0.010(2) 0.011(2) 0.012(3) 0.005(2) 0.005(2) 0.004(2)
O22 0.013(3) 0.023(3) 0.027(3) 0.011(2) 0.011(3) 0.013(3)
O23 0.011(2) 0.003(2) 0.017(3) 0.001(2) 0.007(2) 0.005(2)

loop_
_atom_type_symbol
_atom_type_description
_atom_type_scat_dispersion_real
_atom_type_scat_dispersion_imag
_atom_type_scat_source
Eu Eu -0.158 3.668
;International Tables for Crystallography
(1992, Vol. C, Tables 4.2.6.8 and 6.1.1.1)
;
Mo Mo -1.683 0.686
;International Tables for Crystallography
(1992, Vol. C, Tables 4.2.6.8 and 6.1.1.1)
;
O O 0.011 0.006
;International Tables for Crystallography
(1992, Vol. C, Tables 4.2.6.8 and 6.1.1.1)
;

loop_
_geom_angle_atom_site_label_1
_geom_angle_atom_site_label_2
_geom_angle_atom_site_label_3
_geom_angle
_geom_angle_site_symmetry_1
_geom_angle_site_symmetry_2
_geom_angle_site_symmetry_3
_geom_angle_publ_flag
O3 EU1 O1 122.4(2) . . . yes
O3 EU1 O2 79.2(2) . . . yes
O3 EU1 O6 77.8(2) . . 2_656 yes
O3 EU1 O4 82.1(2) . . . yes
O3 EU1 O4 134.8(2) . . 2_556 yes
O3 EU1 O5 142.1(2) . . . yes
O3 EU1 O5 77.9(2) . . 2_556 yes
O1 EU1 O2 83.5(2) . . . yes
O1 EU1 O6 73.3(2) . . 2_656 yes
O1 EU1 O4 140.6(2) . . . yes
O1 EU1 O4 91.5(2) . . 2_556 yes
O1 EU1 O5 82.2(2) . . . yes
O1 EU1 O5 147.0(2) . . 2_556 yes
O2 EU1 O6 130.7(2) . . 2_656 yes
O2 EU1 O4 134.4(2) . . . yes
O2 EU1 O4 75.9(2) . . 2_556 yes
O2 EU1 O5 136.0(2) . . . yes
O2 EU1 O5 74.7(2) . . 2_556 yes
O6 EU1 O4 84.2(2) 2_656 . . yes
O6 EU1 O4 145.4(2) 2_656 . 2_556 yes
O6 EU1 O5 83.7(2) 2_656 . . yes
O6 EU1 O5 139.5(2) 2_656 . 2_556 yes
O4 EU1 O4 89.1(2) . . 2_556 yes
O4 EU1 O5 63.1(2) . . . yes
O4 EU1 O5 60.7(2) . . 2_556 yes
O4 EU1 O5 63.1(2) 2_556 . . yes
O4 EU1 O5 59.6(2) 2_556 . 2_556 yes
O5 EU1 O5 96.4(2) . . 2_556 yes
O14 EU2 O23 101.3(2) . . 1_556 yes
O14 EU2 O10 91.9(2) . . 2_556 yes
O14 EU2 O15 70.2(2) . . . yes
O14 EU2 O21 147.0(2) . . 1_566 yes
O14 EU2 O20 79.0(2) . . 2_546 yes
O14 EU2 O12 139.1(2) . . 1_556 yes
O14 EU2 O7 80.9(2) . . 2_556 yes
O23 EU2 O10 135.0(2) 1_556 . 2_556 yes
O23 EU2 O15 77.8(2) 1_556 . . yes
O23 EU2 O21 72.5(2) 1_556 . 1_566 yes
O23 EU2 O20 151.7(2) 1_556 . 2_546 yes
O23 EU2 O12 78.5(2) 1_556 . 1_556 yes
O23 EU2 O7 69.1(2) 1_556 . 2_556 yes
O10 EU2 O15 146.2(2) 2_556 . . yes
O10 EU2 O21 73.4(2) 2_556 . 1_566 yes
O10 EU2 O20 72.9(2) 2_556 . 2_546 yes
O10 EU2 O12 117.5(2) 2_556 . 1_556 yes
O10 EU2 O7 70.9(2) 2_556 . 2_556 yes
O15 EU2 O21 135.8(2) . . 1_566 yes
O15 EU2 O20 75.7(2) . . 2_546 yes
O15 EU2 O12 69.9(2) . . 1_556 yes
O15 EU2 O7 130.3(2) . . 2_556 yes
O21 EU2 O20 122.0(2) 1_566 . 2_546 yes
O21 EU2 O12 72.7(2) 1_566 . 1_556 yes
O21 EU2 O7 66.6(2) 1_566 . 2_556 yes
O20 EU2 O12 83.1(2) 2_546 . 1_556 yes
O20 EU2 O7 137.6(2) 2_546 . 2_556 yes
O12 EU2 O7 133.6(2) 1_556 . 2_556 yes
O16 EU3 O19 147.1(2) . . . yes
O16 EU3 O17 72.3(2) . . . yes
O16 EU3 O18 101.6(2) . . . yes
O16 EU3 O21 138.8(2) . . 2_435 yes
O16 EU3 O23 78.6(2) . . 2_445 yes
O16 EU3 O13 75.9(2) . . 2_546 yes
O16 EU3 O7 76.7(2) . . 1_445 yes
O19 EU3 O17 89.6(2) . . . yes
O19 EU3 O18 96.4(2) . . . yes
O19 EU3 O21 68.3(2) . . 2_435 yes
O19 EU3 O23 134.3(2) . . 2_445 yes
O19 EU3 O13 72.8(2) . . 2_546 yes
O19 EU3 O7 111.3(2) . . 1_445 yes
O17 EU3 O18 68.2(2) . . . yes
O17 EU3 O21 146.1(2) . . 2_435 yes
O17 EU3 O23 115.0(2) . . 2_445 yes
O17 EU3 O13 74.2(2) . . 2_546 yes
O17 EU3 O7 146.9(2) . . 1_445 yes
O18 EU3 O21 88.3(2) . . 2_435 yes
O18 EU3 O23 62.7(2) . . 2_445 yes
O18 EU3 O13 141.0(2) . . 2_546 yes
O18 EU3 O7 130.5(2) . . 1_445 yes
O21 EU3 O23 70.7(2) 2_435 . 2_445 yes
O21 EU3 O13 119.7(2) 2_435 . 2_546 yes
O21 EU3 O7 67.0(2) 2_435 . 1_445 yes
O23 EU3 O13 148.4(2) 2_445 . 2_546 yes
O23 EU3 O7 68.7(2) 2_445 . 1_445 yes
O13 EU3 O7 87.5(2) 2_546 . 1_445 yes
O6 MO1 O1 111.2(3) . . . yes
O6 MO1 O7 109.4(3) . . . yes
O6 MO1 O8 108.9(3) . . . yes
O1 MO1 O7 111.4(3) . . . yes
O1 MO1 O8 109.2(3) . . . yes
O7 MO1 O8 106.5(3) . . . yes
O12 MO2 O10 109.8(3) . . . yes
O12 MO2 O5 111.3(3) . . . yes
O12 MO2 O11 110.0(3) . . . yes
O10 MO2 O5 108.2(3) . . . yes
O10 MO2 O11 107.9(3) . . . yes
O5 MO2 O11 109.6(3) . . . yes
O13 MO3 O16 111.0(3) . . . yes
O13 MO3 O14 112.3(3) . . . yes
O13 MO3 O4 108.7(3) . . . yes
O16 MO3 O14 109.0(3) . . . yes
O16 MO3 O4 109.5(3) . . . yes
O14 MO3 O4 106.3(3) . . . yes
O17 MO4 O15 102.5(3) 2_656 . 1_665 yes
O17 MO4 O9 99.1(2) 2_656 . . yes
O17 MO4 O8 95.1(3) 2_656 . . yes
O17 MO4 O11 93.6(3) 2_656 . 2_656 yes
O17 MO4 O22 170.7(3) 2_656 . 1_666 yes
O15 MO4 O9 97.5(2) 1_665 . . yes
O15 MO4 O8 90.3(3) 1_665 . . yes
O15 MO4 O11 161.6(3) 1_665 . 2_656 yes
O15 MO4 O22 86.6(2) 1_665 . 1_666 yes
O9 MO4 O8 161.9(2) . . . yes
O9 MO4 O11 88.4(2) . . 2_656 yes
O9 MO4 O22 81.4(2) . . 1_666 yes
O8 MO4 O11 79.5(2) . . 2_656 yes
O8 MO4 O22 82.8(2) . . 1_666 yes
O11 MO4 O22 77.1(2) 2_656 . 1_666 yes
O19 MO5 O3 111.1(3) . . 2_546 yes
O19 MO5 O20 109.1(3) . . . yes
O19 MO5 O21 111.8(2) . . . yes
O3 MO5 O20 109.5(3) 2_546 . . yes
O3 MO5 O21 108.3(3) 2_546 . . yes
O20 MO5 O21 107.0(2) . . . yes
O22 MO6 O2 103.3(3) . . 1_444 yes
O22 MO6 O23 98.1(3) . . . yes
O22 MO6 O18 99.7(3) . . . yes
O22 MO6 O18 162.4(3) . . 2_445 yes
O2 MO6 O23 109.9(3) 1_444 . . yes
O2 MO6 O18 111.2(3) 1_444 . . yes
O2 MO6 O18 94.3(2) 1_444 . 2_445 yes
O23 MO6 O18 129.5(2) . . . yes
O23 MO6 O18 75.3(2) . . 2_445 yes
O18 MO6 O18 73.6(3) . . 2_445 yes

loop_
_geom_bond_atom_site_label_1
_geom_bond_atom_site_label_2
_geom_bond_distance
_geom_bond_site_symmetry_1
_geom_bond_site_symmetry_2
_geom_bond_publ_flag
EU1 O3 2.302(7) . . yes
EU1 O1 2.365(6) . . yes
EU1 O2 2.365(5) . . yes
EU1 O6 2.396(6) . 2_656 yes
EU1 O4 2.413(5) . . yes
EU1 O4 2.462(6) . 2_556 yes
EU1 O5 2.502(6) . . yes
EU1 O5 2.703(6) . 2_556 yes
EU2 O14 2.328(6) . . yes
EU2 O23 2.371(5) . 1_556 yes
EU2 O10 2.378(6) . 2_556 yes
EU2 O15 2.390(5) . . yes
EU2 O21 2.391(5) . 1_566 yes
EU2 O20 2.395(5) . 2_546 yes
EU2 O12 2.423(6) . 1_556 yes
EU2 O7 2.531(6) . 2_556 yes
EU3 O16 2.326(6) . . yes
EU3 O19 2.392(5) . . yes
EU3 O17 2.400(6) . . yes
EU3 O18 2.406(6) . . yes
EU3 O21 2.415(5) . 2_435 yes
EU3 O23 2.451(5) . 2_445 yes
EU3 O13 2.469(6) . 2_546 yes
EU3 O7 2.483(6) . 1_445 yes
MO1 O6 1.742(6) . . yes
MO1 O1 1.754(6) . . yes
MO1 O7 1.775(6) . . yes
MO1 O8 1.790(6) . . yes
MO2 O12 1.748(6) . . yes
MO2 O10 1.755(6) . . yes
MO2 O5 1.769(6) . . yes
MO2 O11 1.787(6) . . yes
MO3 O13 1.740(6) . . yes
MO3 O16 1.747(6) . . yes
MO3 O14 1.749(6) . . yes
MO3 O4 1.801(6) . . yes
MO4 O17 1.696(6) . 2_656 yes
MO4 O15 1.719(6) . 1_665 yes
MO4 O9 1.8580(6) . . yes
MO4 O8 2.030(6) . . yes
MO4 O11 2.091(6) . 2_656 yes
MO4 O22 2.192(6) . 1_666 yes
MO5 O19 1.750(6) . . yes
MO5 O3 1.754(6) . 2_546 yes
MO5 O20 1.757(6) . . yes
MO5 O21 1.795(5) . . yes
MO6 O22 1.744(6) . . yes
MO6 O2 1.746(5) . 1_444 yes
MO6 O23 1.816(5) . . yes
MO6 O18 1.853(6) . . yes
MO6 O18 2.278(6) . 2_445 yes

loop_
_geom_contact_atom_site_label_1
_geom_contact_atom_site_label_2
_geom_contact_distance
_geom_contact_site_symmetry_1
_geom_contact_site_symmetry_2
_geom_contact_publ_flag
EU1 EU1 3.4741(7) . 2_556 yes
EU1 EU2 5.5371(5) . 2_556 yes
EU1 EU3 5.6864(5) . 2_546 yes
EU1 EU3 6.0136(5) . 2_556 yes
EU1 EU3 6.1328(5) . 1_666 yes
EU1 EU2 6.1441(5) . . yes
EU1 EU2 6.4379(5) . 2_557 yes
EU1 EU1 6.6890(7) . 2_656 yes
EU1 EU2 6.9368(6) . 1_655 yes
EU1 EU3 7.0051(5) . . yes
EU1 EU2 7.0600(5) . 1_665 yes
EU1 EU2 7.6147(5) . 1_554 yes
EU1 EU3 7.6254(5) . 1_665 yes
EU1 EU3 7.6307(5) . 1_565 yes
EU1 EU3 8.7523(5) . 2_445 yes
EU1 EU2 8.9259(6) . 2_657 yes
EU1 EU2 9.2307(5) . 2_446 yes
EU1 EU2 9.2879(5) . 2_546 yes
EU1 EU3 9.3644(6) . 2_446 yes
EU1 EU1 9.3867(4) . 1_655 yes
EU1 EU1 9.3867(4) . 1_455 yes
EU1 EU3 9.4953(6) . 2_656 yes
EU1 EU3 9.6662(5) . 2_545 yes
EU1 EU1 9.7436(8) . 2_657 yes
EU1 EU2 9.8217(6) . 2_456 yes
EU1 EU1 9.9575(7) . 2_667 yes
EU2 EU3 3.6798(5) . 2_446 yes
EU2 EU2 4.8930(7) . 2_557 yes
EU2 EU3 5.9938(5) . 2_546 yes
EU2 EU2 7.1024(7) . 2_446 yes
EU2 EU3 7.1211(5) . . yes
EU2 EU3 7.1439(5) . 1_566 yes
EU2 EU3 7.2368(5) . 1_556 yes
EU2 EU3 7.5171(5) . 1_666 yes
EU2 EU3 9.0777(6) . 1_455 yes
EU2 EU2 9.1339(7) . 2_447 yes
EU2 EU2 9.1758(7) . 2_457 yes
EU2 EU2 9.3867(4) . 1_655 yes
EU2 EU2 9.3867(4) . 1_455 yes
EU2 EU2 9.4889(8) . 2_547 yes
EU2 EU3 9.5323(5) . 2_556 yes
EU3 EU3 6.6353(7) . 2_546 yes
EU3 EU3 6.7049(7) . 2_435 yes
EU3 EU3 6.9567(8) . 2_445 yes
EU3 EU3 8.8351(7) . 2_446 yes
EU3 EU3 9.3034(7) . 2_545 yes
EU3 EU3 9.3867(4) . 1_655 yes
EU3 EU3 9.3867(4) . 1_455 yes
